data_7711901
loop_
_publ_author_name
'Ludwig, Stephan'
'Hamann, Friederike M.'
'Helmdach, Kai'
'Villinger, Alexander'
'Seidel, Wolfram W.'

_publ_section_title
;
 Tuning the potential of redox-active diphosphine ligands based on the
 alkyne complexes
 [Tp*W(CO)L{&#x3b7;<sup>2</sup>-C<sub>2</sub>(PPh<sub>2</sub>)<sub>2</sub>}].
;
_journal_issue 2
_journal_name_full 'Dalton transactions (Cambridge, England : 2003)'
_journal_page_first 326
_journal_page_last 337
_journal_paper_doi 10.1039/d2dt02794a
_journal_volume 52
_journal_year 2023
_chemical_formula_moiety 'C51 H54 B N7 O P2 S W, 2(C H2 Cl2)'
_chemical_formula_sum 'C51 H54 B Cl2 N7 O P2 S W'
_chemical_formula_weight 1140.57
_chemical_name_systematic
\h2-{bis(diphenylphosphanyl)ethyne}-carbonyl-hydrido{tris(3,4,5-trimethylpyrazolyl)borato}-2-pyridinemethanethiolato-tungsten(II)
_chemical_properties_physical Air-sensitive
_space_group_crystal_system triclinic
_space_group_IT_number 2
_space_group_name_Hall '-P 1'
_space_group_name_H-M_alt 'P -1'
_atom_sites_solution_hydrogens geom
_audit_creation_method SHELXL-2014/7
_audit_update_record
;
2022-08-23 deposited with the CCDC.	2022-12-12 downloaded from the CCDC.
;
_cell_angle_alpha 100.820(3)
_cell_angle_beta 94.524(4)
_cell_angle_gamma 113.869(3)
_cell_formula_units_Z 2
_cell_length_a 13.4082(13)
_cell_length_b 13.6770(13)
_cell_length_c 16.9058(16)
_cell_measurement_reflns_used 9916
_cell_measurement_temperature 123(2)
_cell_measurement_theta_max 23.75
_cell_measurement_theta_min 2.25
_cell_volume 2743.0(5)
_computing_cell_refinement 'Bruker Apex V7.51A'
_computing_data_reduction 'Bruker SAINT'
_computing_molecular_graphics 'ORTEP-3v2.01 (Farrugia, 1997)'
_computing_publication_material 'SHELXL-2014/7 (Sheldrick, 2014)'
_computing_structure_refinement 'SHELXL-2014/7 (Sheldrick, 2014)'
_computing_structure_solution 'Bruker SHELXTL'
_diffrn_ambient_temperature 123(2)
_diffrn_detector_area_resol_mean 10.4167
_diffrn_measured_fraction_theta_full 0.998
_diffrn_measured_fraction_theta_max 0.999
_diffrn_measurement_device_type 'Bruker D8 QUEST diffractometer'
_diffrn_measurement_method 'phi and omega scans'
_diffrn_radiation_type MoK\a
_diffrn_radiation_wavelength 0.71073
_diffrn_reflns_av_R_equivalents 0.0778
_diffrn_reflns_av_unetI/netI 0.0570
_diffrn_reflns_Laue_measured_fraction_full 0.998
_diffrn_reflns_Laue_measured_fraction_max 0.999
_diffrn_reflns_limit_h_max 19
_diffrn_reflns_limit_h_min -19
_diffrn_reflns_limit_k_max 20
_diffrn_reflns_limit_k_min -20
_diffrn_reflns_limit_l_max 25
_diffrn_reflns_limit_l_min -25
_diffrn_reflns_number 132498
_diffrn_reflns_point_group_measured_fraction_full 0.998
_diffrn_reflns_point_group_measured_fraction_max 0.999
_diffrn_reflns_theta_full 25.242
_diffrn_reflns_theta_max 32.000
_diffrn_reflns_theta_min 2.757
_diffrn_source 'microfocus sealed tube'
_exptl_absorpt_coefficient_mu 2.341
_exptl_absorpt_correction_T_max 0.7463
_exptl_absorpt_correction_T_min 0.6296
_exptl_absorpt_correction_type multi-scan
_exptl_absorpt_process_details '(SADABS-2016/2; Sheldrick, 2015)'
_exptl_crystal_colour green
_exptl_crystal_density_diffrn 1.381
_exptl_crystal_description block
_exptl_crystal_F_000 1152
_exptl_crystal_recrystallization_method 'Re-crystallisation from solvent: dichloromethane / n-pentane'
_exptl_crystal_size_max 0.130
_exptl_crystal_size_mid 0.120
_exptl_crystal_size_min 0.110
_platon_squeeze_details
;
The unit cell contains four dichloromethane molecules which have been treated 
as a diffuse contribution to the overall scattering without specific atom 
positions by SQUEEZE/PLATON.
;
_refine_diff_density_max 1.430
_refine_diff_density_min -1.834
_refine_diff_density_rms 0.128
_refine_ls_extinction_coef 0.0024(2)
_refine_ls_extinction_expression Fc^*^=kFc[1+0.001xFc^2^\l^3^/sin(2\q)]^-1/4^
_refine_ls_extinction_method 'SHELXL-2014/7 (Sheldrick 2014'
_refine_ls_goodness_of_fit_ref 1.029
_refine_ls_hydrogen_treatment constr
_refine_ls_matrix_type full
_refine_ls_number_parameters 587
_refine_ls_number_reflns 19007
_refine_ls_number_restraints 0
_refine_ls_restrained_S_all 1.029
_refine_ls_R_factor_all 0.0596
_refine_ls_R_factor_gt 0.0396
_refine_ls_shift/su_max 0.003
_refine_ls_shift/su_mean 0.000
_refine_ls_structure_factor_coef Fsqd
_refine_ls_weighting_details 'w=1/[\s^2^(Fo^2^)+(0.0400P)^2^+2.0902P] where P=(Fo^2^+2Fc^2^)/3'
_refine_ls_weighting_scheme calc
_refine_ls_wR_factor_gt 0.0821
_refine_ls_wR_factor_ref 0.0895
_reflns_Friedel_coverage 0.000
_reflns_number_gt 15188
_reflns_number_total 19007
_reflns_threshold_expression 'I > 2\s(I)'
_cod_data_source_file d2dt02794a2.cif
_cod_data_source_block is_sl509
_cod_depositor_comments 'Adding full bibliography for 7711895--7711909.cif.'
_cod_database_code 7711901
_shelx_shelxl_version_number 2014/7
_shelx_space_group_comment
;
The symmetry employed for this shelxl refinement is uniquely defined
by the following loop, which should always be used as a source of
symmetry information in preference to the above space-group names.
They are only intended as comments.
;
_shelx_estimated_absorpt_t_min 0.751
_shelx_estimated_absorpt_t_max 0.783
_platon_squeeze_void_probe_radius 1.20

loop_
_space_group_symop_operation_xyz
'x, y, z'
'-x, -y, -z'

loop_
_atom_site_label
_atom_site_type_symbol
_atom_site_fract_x
_atom_site_fract_y
_atom_site_fract_z
_atom_site_U_iso_or_equiv
_atom_site_adp_type
_atom_site_occupancy
_atom_site_site_symmetry_order
_atom_site_calc_flag
_atom_site_refinement_flags_posn
_atom_site_refinement_flags_adp
_atom_site_refinement_flags_occupancy
_atom_site_disorder_assembly
_atom_site_disorder_group
W1 W 0.71562(2) 0.54227(2) 0.24358(2) 0.01875(4) Uani 1 1 d . . . . .
B1 B 0.4496(3) 0.4784(3) 0.2474(2) 0.0256(7) Uani 1 1 d . . . . .
H1 H 0.3691 0.4577 0.2477 0.031 Uiso 1 1 calc R U . . .
S1 S 0.84742(6) 0.67989(6) 0.35486(4) 0.02329(14) Uani 1 1 d . . . . .
P1 P 0.71301(7) 0.27074(6) 0.25469(6) 0.02920(17) Uani 1 1 d . . . . .
P2 P 0.91463(7) 0.46026(6) 0.13448(5) 0.02583(16) Uani 1 1 d . . . . .
O1 O 0.8511(2) 0.68063(19) 0.12975(14) 0.0339(5) Uani 1 1 d . . . . .
N1 N 0.6235(2) 0.6506(2) 0.25608(15) 0.0236(5) Uani 1 1 d . . . . .
N2 N 0.5128(2) 0.6038(2) 0.26014(16) 0.0260(5) Uani 1 1 d . . . . .
N3 N 0.60816(19) 0.46866(19) 0.33051(14) 0.0202(5) Uani 1 1 d . . . . .
N4 N 0.49691(19) 0.4438(2) 0.31628(14) 0.0212(5) Uani 1 1 d . . . . .
N5 N 0.5706(2) 0.4560(2) 0.14508(14) 0.0225(5) Uani 1 1 d . . . . .
N6 N 0.4658(2) 0.4254(2) 0.16354(15) 0.0261(5) Uani 1 1 d . . . . .
N7 N 0.9247(3) 0.8417(3) 0.5520(2) 0.0532(10) Uani 1 1 d . . . . .
C1 C 0.7381(2) 0.4002(2) 0.23024(18) 0.0233(6) Uani 1 1 d . . . . .
C2 C 0.8127(2) 0.4675(2) 0.19509(17) 0.0218(5) Uani 1 1 d . . . . .
C3 C 0.8016(3) 0.6305(2) 0.17316(19) 0.0257(6) Uani 1 1 d . . . . .
C4 C 0.6984(3) 0.1802(3) 0.1547(2) 0.0392(9) Uani 1 1 d . . . . .
C5 C 0.7320(4) 0.0972(3) 0.1563(3) 0.0578(12) Uani 1 1 d . . . . .
H5 H 0.7668 0.0938 0.2063 0.069 Uiso 1 1 calc R U . . .
C6 C 0.7152(6) 0.0193(4) 0.0854(5) 0.092(2) Uani 1 1 d . . . . .
H6 H 0.7384 -0.0375 0.0868 0.111 Uiso 1 1 calc R U . . .
C7 C 0.6664(6) 0.0234(4) 0.0144(4) 0.092(2) Uani 1 1 d . . . . .
H7 H 0.6541 -0.0315 -0.0337 0.110 Uiso 1 1 calc R U . . .
C8 C 0.6334(4) 0.1075(4) 0.0103(3) 0.0740(18) Uani 1 1 d . . . . .
H8 H 0.6003 0.1110 -0.0403 0.089 Uiso 1 1 calc R U . . .
C9 C 0.6500(3) 0.1860(3) 0.0819(3) 0.0484(10) Uani 1 1 d . . . . .
H9 H 0.6279 0.2436 0.0805 0.058 Uiso 1 1 calc R U . . .
C10 C 0.5670(3) 0.2098(2) 0.2671(2) 0.0322(7) Uani 1 1 d . . . . .
C11 C 0.5429(3) 0.1521(3) 0.3283(3) 0.0410(9) Uani 1 1 d . . . . .
H11 H 0.6010 0.1502 0.3630 0.049 Uiso 1 1 calc R U . . .
C12 C 0.4330(4) 0.0970(3) 0.3384(3) 0.0519(12) Uani 1 1 d . . . . .
H12 H 0.4169 0.0581 0.3802 0.062 Uiso 1 1 calc R U . . .
C13 C 0.3484(4) 0.0989(3) 0.2886(3) 0.0538(12) Uani 1 1 d . . . . .
H13 H 0.2740 0.0614 0.2959 0.065 Uiso 1 1 calc R U . . .
C14 C 0.3715(3) 0.1550(3) 0.2278(3) 0.0468(10) Uani 1 1 d . . . . .
H14 H 0.3128 0.1564 0.1933 0.056 Uiso 1 1 calc R U . . .
C15 C 0.4811(3) 0.2102(3) 0.2166(2) 0.0376(8) Uani 1 1 d . . . . .
H15 H 0.4963 0.2480 0.1741 0.045 Uiso 1 1 calc R U . . .
C16 C 0.9715(3) 0.3835(3) 0.1864(2) 0.0325(7) Uani 1 1 d . . . . .
C17 C 1.0092(3) 0.4108(4) 0.2695(3) 0.0492(10) Uani 1 1 d . . . . .
H17 H 1.0077 0.4740 0.3032 0.059 Uiso 1 1 calc R U . . .
C18 C 1.0491(4) 0.3469(5) 0.3042(4) 0.0676(15) Uani 1 1 d . . . . .
H18 H 1.0747 0.3661 0.3615 0.081 Uiso 1 1 calc R U . . .
C19 C 1.0513(4) 0.2550(5) 0.2551(5) 0.081(2) Uani 1 1 d . . . . .
H19 H 1.0783 0.2105 0.2785 0.097 Uiso 1 1 calc R U . . .
C20 C 1.0148(4) 0.2285(4) 0.1731(5) 0.0773(18) Uani 1 1 d . . . . .
H20 H 1.0165 0.1654 0.1395 0.093 Uiso 1 1 calc R U . . .
C21 C 0.9755(3) 0.2917(3) 0.1384(3) 0.0524(11) Uani 1 1 d . . . . .
H21 H 0.9509 0.2723 0.0811 0.063 Uiso 1 1 calc R U . . .
C22 C 1.0305(3) 0.5973(3) 0.1613(2) 0.0278(6) Uani 1 1 d . . . . .
C23 C 1.0595(3) 0.6746(3) 0.2359(2) 0.0324(7) Uani 1 1 d . . . . .
H23 H 1.0171 0.6579 0.2780 0.039 Uiso 1 1 calc R U . . .
C24 C 1.1502(3) 0.7755(3) 0.2485(2) 0.0367(8) Uani 1 1 d . . . . .
H24 H 1.1696 0.8278 0.2994 0.044 Uiso 1 1 calc R U . . .
C25 C 1.2124(3) 0.8006(3) 0.1879(3) 0.0427(9) Uani 1 1 d . . . . .
H25 H 1.2738 0.8704 0.1969 0.051 Uiso 1 1 calc R U . . .
C26 C 1.1856(3) 0.7247(3) 0.1143(2) 0.0443(9) Uani 1 1 d . . . . .
H26 H 1.2292 0.7415 0.0728 0.053 Uiso 1 1 calc R U . . .
C27 C 1.0945(3) 0.6234(3) 0.1012(2) 0.0369(8) Uani 1 1 d . . . . .
H27 H 1.0758 0.5714 0.0503 0.044 Uiso 1 1 calc R U . . .
C28 C 0.7886(3) 0.6907(3) 0.4488(2) 0.0392(9) Uani 1 1 d . . . . .
H28A H 0.7071 0.6608 0.4347 0.047 Uiso 1 1 calc R U . . .
H28B H 0.8060 0.6464 0.4830 0.047 Uiso 1 1 calc R U . . .
C29 C 0.8348(3) 0.8085(3) 0.49611(19) 0.0310(7) Uani 1 1 d . . . . .
C30 C 0.7840(4) 0.8749(3) 0.4834(3) 0.0493(10) Uani 1 1 d . . . . .
H30 H 0.7196 0.8479 0.4431 0.059 Uiso 1 1 calc R U . . .
C31 C 0.8288(6) 0.9820(4) 0.5307(4) 0.085(2) Uani 1 1 d . . . . .
H31 H 0.7952 1.0297 0.5236 0.102 Uiso 1 1 calc R U . . .
C32 C 0.9223(6) 1.0181(4) 0.5880(4) 0.107(3) Uani 1 1 d . . . . .
H32 H 0.9548 1.0911 0.6215 0.129 Uiso 1 1 calc R U . . .
C33 C 0.9666(4) 0.9470(5) 0.5953(3) 0.086(2) Uani 1 1 d . . . . .
H33 H 1.0325 0.9732 0.6340 0.103 Uiso 1 1 calc R U . . .
C35 C 0.6510(3) 0.7589(3) 0.26230(19) 0.0294(7) Uani 1 1 d . . . . .
C36 C 0.5588(3) 0.7804(3) 0.2714(2) 0.0382(8) Uani 1 1 d . . . . .
C37 C 0.4728(3) 0.6803(3) 0.2694(2) 0.0363(8) Uani 1 1 d . . . . .
C38 C 0.7640(3) 0.8401(3) 0.2583(2) 0.0326(7) Uani 1 1 d . . . . .
H38A H 0.7736 0.8351 0.2010 0.049 Uiso 1 1 calc R U . . .
H38B H 0.8194 0.8239 0.2876 0.049 Uiso 1 1 calc R U . . .
H38C H 0.7735 0.9146 0.2835 0.049 Uiso 1 1 calc R U . . .
C39 C 0.5551(4) 0.8898(4) 0.2795(3) 0.0641(13) Uani 1 1 d . . . . .
H39A H 0.5842 0.9213 0.2342 0.096 Uiso 1 1 calc R U . . .
H39B H 0.6003 0.9397 0.3315 0.096 Uiso 1 1 calc R U . . .
H39C H 0.4784 0.8801 0.2782 0.096 Uiso 1 1 calc R U . . .
C40 C 0.3546(4) 0.6534(4) 0.2771(3) 0.0534(11) Uani 1 1 d . . . . .
H40A H 0.3069 0.6106 0.2243 0.080 Uiso 1 1 calc R U . . .
H40B H 0.3461 0.7219 0.2940 0.080 Uiso 1 1 calc R U . . .
H40C H 0.3334 0.6103 0.3182 0.080 Uiso 1 1 calc R U . . .
C41 C 0.6239(2) 0.4331(2) 0.39750(18) 0.0224(6) Uani 1 1 d . . . . .
C42 C 0.5260(2) 0.3866(2) 0.42650(18) 0.0236(6) Uani 1 1 d . . . . .
C43 C 0.4474(2) 0.3941(2) 0.37376(18) 0.0234(6) Uani 1 1 d . . . . .
C44 C 0.7334(3) 0.4381(3) 0.4310(2) 0.0276(6) Uani 1 1 d . . . . .
H44A H 0.7296 0.3636 0.4200 0.041 Uiso 1 1 calc R U . . .
H44B H 0.7508 0.4697 0.4902 0.041 Uiso 1 1 calc R U . . .
H44C H 0.7913 0.4842 0.4048 0.041 Uiso 1 1 calc R U . . .
C45 C 0.5103(3) 0.3373(3) 0.4989(2) 0.0318(7) Uani 1 1 d . . . . .
H45A H 0.4386 0.2728 0.4873 0.048 Uiso 1 1 calc R U . . .
H45B H 0.5125 0.3919 0.5465 0.048 Uiso 1 1 calc R U . . .
H45C H 0.5697 0.3147 0.5102 0.048 Uiso 1 1 calc R U . . .
C46 C 0.3261(3) 0.3557(3) 0.3745(2) 0.0341(7) Uani 1 1 d . . . . .
H46A H 0.3123 0.4170 0.4032 0.051 Uiso 1 1 calc R U . . .
H46B H 0.3007 0.2957 0.4026 0.051 Uiso 1 1 calc R U . . .
H46C H 0.2858 0.3293 0.3182 0.051 Uiso 1 1 calc R U . . .
C47 C 0.5577(3) 0.4146(2) 0.06384(18) 0.0255(6) Uani 1 1 d . . . . .
C48 C 0.4450(3) 0.3566(3) 0.03121(19) 0.0295(7) Uani 1 1 d . . . . .
C49 C 0.3893(3) 0.3659(3) 0.0952(2) 0.0314(7) Uani 1 1 d . . . . .
C50 C 0.6516(3) 0.4337(3) 0.01726(19) 0.0318(7) Uani 1 1 d . . . . .
H50A H 0.6227 0.3923 -0.0398 0.048 Uiso 1 1 calc R U . . .
H50B H 0.7031 0.4088 0.0416 0.048 Uiso 1 1 calc R U . . .
H50C H 0.6904 0.5124 0.0195 0.048 Uiso 1 1 calc R U . . .
C51 C 0.3966(3) 0.2992(3) -0.0571(2) 0.0400(8) Uani 1 1 d . . . . .
H51A H 0.4201 0.3529 -0.0908 0.060 Uiso 1 1 calc R U . . .
H51B H 0.3156 0.2649 -0.0638 0.060 Uiso 1 1 calc R U . . .
H51C H 0.4225 0.2423 -0.0744 0.060 Uiso 1 1 calc R U . . .
C52 C 0.2676(3) 0.3239(4) 0.0949(2) 0.0463(10) Uani 1 1 d . . . . .
H52A H 0.2490 0.3863 0.1114 0.069 Uiso 1 1 calc R U . . .
H52B H 0.2466 0.2766 0.1334 0.069 Uiso 1 1 calc R U . . .
H52C H 0.2274 0.2814 0.0398 0.069 Uiso 1 1 calc R U . . .

loop_
_atom_site_aniso_label
_atom_site_aniso_U_11
_atom_site_aniso_U_22
_atom_site_aniso_U_33
_atom_site_aniso_U_23
_atom_site_aniso_U_13
_atom_site_aniso_U_12
W1 0.01802(6) 0.01746(5) 0.01812(6) 0.00330(4) 0.00309(4) 0.00540(4)
B1 0.0204(15) 0.0304(17) 0.0266(17) 0.0075(13) 0.0039(13) 0.0113(13)
S1 0.0223(3) 0.0206(3) 0.0205(3) 0.0021(3) 0.0034(3) 0.0042(3)
P1 0.0277(4) 0.0200(4) 0.0412(5) 0.0094(3) 0.0132(4) 0.0094(3)
P2 0.0244(4) 0.0245(4) 0.0239(4) 0.0018(3) 0.0091(3) 0.0067(3)
O1 0.0358(13) 0.0341(12) 0.0334(12) 0.0160(10) 0.0122(10) 0.0122(10)
N1 0.0245(12) 0.0232(12) 0.0238(12) 0.0074(9) 0.0039(10) 0.0103(10)
N2 0.0265(13) 0.0315(13) 0.0244(12) 0.0088(10) 0.0063(10) 0.0156(11)
N3 0.0179(11) 0.0207(11) 0.0212(11) 0.0046(9) 0.0037(9) 0.0078(9)
N4 0.0163(11) 0.0243(12) 0.0212(11) 0.0049(9) 0.0042(9) 0.0070(9)
N5 0.0218(12) 0.0230(11) 0.0183(11) 0.0039(9) 0.0009(9) 0.0061(10)
N6 0.0186(11) 0.0313(13) 0.0240(12) 0.0059(10) 0.0023(10) 0.0070(10)
N7 0.0341(17) 0.062(2) 0.0361(17) -0.0135(16) 0.0063(14) 0.0050(16)
C1 0.0198(13) 0.0196(13) 0.0262(14) 0.0035(11) 0.0029(11) 0.0052(11)
C2 0.0221(13) 0.0198(12) 0.0196(13) 0.0003(10) 0.0040(11) 0.0070(11)
C3 0.0281(15) 0.0201(13) 0.0258(14) 0.0035(11) 0.0024(12) 0.0087(12)
C4 0.0385(19) 0.0195(14) 0.052(2) 0.0035(14) 0.0241(17) 0.0047(14)
C5 0.069(3) 0.0291(19) 0.082(3) 0.014(2) 0.037(3) 0.023(2)
C6 0.139(6) 0.030(2) 0.111(5) 0.010(3) 0.076(5) 0.032(3)
C7 0.118(5) 0.031(2) 0.087(4) -0.016(3) 0.057(4) -0.001(3)
C8 0.070(3) 0.049(3) 0.057(3) -0.010(2) 0.031(3) -0.015(2)
C9 0.048(2) 0.0341(19) 0.048(2) 0.0013(16) 0.0248(19) 0.0034(17)
C10 0.0320(17) 0.0188(13) 0.0447(19) 0.0064(13) 0.0184(15) 0.0083(13)
C11 0.043(2) 0.0234(15) 0.059(2) 0.0131(15) 0.0241(19) 0.0123(15)
C12 0.055(3) 0.0240(17) 0.075(3) 0.0138(18) 0.039(2) 0.0087(17)
C13 0.041(2) 0.0228(17) 0.083(3) -0.0014(18) 0.035(2) 0.0017(16)
C14 0.0281(18) 0.0326(18) 0.065(3) -0.0051(17) 0.0124(18) 0.0055(15)
C15 0.0318(17) 0.0242(15) 0.048(2) 0.0005(14) 0.0129(16) 0.0058(14)
C16 0.0209(14) 0.0340(17) 0.045(2) 0.0120(15) 0.0131(14) 0.0117(13)
C17 0.040(2) 0.070(3) 0.047(2) 0.023(2) 0.0098(19) 0.029(2)
C18 0.040(2) 0.104(4) 0.078(4) 0.057(3) 0.014(2) 0.034(3)
C19 0.028(2) 0.064(3) 0.168(7) 0.065(4) 0.013(3) 0.020(2)
C20 0.044(3) 0.043(3) 0.149(6) 0.023(3) 0.010(3) 0.025(2)
C21 0.041(2) 0.0337(19) 0.081(3) 0.010(2) 0.015(2) 0.0154(17)
C22 0.0230(14) 0.0272(15) 0.0292(15) 0.0044(12) 0.0062(12) 0.0075(12)
C23 0.0245(15) 0.0361(17) 0.0301(16) -0.0009(13) 0.0063(13) 0.0101(14)
C24 0.0309(17) 0.0284(16) 0.043(2) -0.0030(14) 0.0054(15) 0.0106(14)
C25 0.0319(18) 0.0267(16) 0.058(2) 0.0053(16) 0.0087(17) 0.0027(14)
C26 0.044(2) 0.0338(18) 0.045(2) 0.0090(16) 0.0195(18) 0.0042(16)
C27 0.0355(18) 0.0348(17) 0.0290(17) 0.0036(13) 0.0120(14) 0.0044(15)
C28 0.048(2) 0.0268(16) 0.0245(16) -0.0002(12) 0.0141(15) -0.0004(15)
C29 0.0310(16) 0.0236(14) 0.0255(15) -0.0005(12) 0.0121(13) 0.0004(13)
C30 0.052(2) 0.046(2) 0.059(3) 0.022(2) 0.032(2) 0.023(2)
C31 0.118(5) 0.035(2) 0.121(5) 0.026(3) 0.094(5) 0.034(3)
C32 0.094(4) 0.036(3) 0.128(5) -0.038(3) 0.084(4) -0.023(3)
C33 0.044(3) 0.080(4) 0.064(3) -0.043(3) 0.022(2) -0.018(2)
C35 0.0416(18) 0.0259(15) 0.0242(15) 0.0057(12) 0.0021(13) 0.0189(14)
C36 0.050(2) 0.0375(18) 0.0391(19) 0.0109(15) 0.0067(17) 0.0296(17)
C37 0.0408(19) 0.044(2) 0.0376(19) 0.0159(16) 0.0116(16) 0.0276(17)
C38 0.0418(19) 0.0211(14) 0.0315(17) 0.0048(12) 0.0000(14) 0.0119(14)
C39 0.074(3) 0.048(2) 0.093(4) 0.020(2) 0.021(3) 0.045(3)
C40 0.048(2) 0.065(3) 0.072(3) 0.027(2) 0.020(2) 0.043(2)
C41 0.0241(14) 0.0185(12) 0.0237(14) 0.0052(10) 0.0062(11) 0.0077(11)
C42 0.0239(14) 0.0213(13) 0.0250(14) 0.0052(11) 0.0079(12) 0.0086(11)
C43 0.0218(13) 0.0218(13) 0.0226(13) 0.0023(11) 0.0059(11) 0.0064(11)
C44 0.0278(15) 0.0288(15) 0.0298(16) 0.0123(12) 0.0057(13) 0.0133(13)
C45 0.0357(17) 0.0324(16) 0.0309(16) 0.0135(13) 0.0121(14) 0.0145(14)
C46 0.0240(15) 0.046(2) 0.0314(17) 0.0117(15) 0.0098(13) 0.0119(14)
C47 0.0319(16) 0.0234(14) 0.0196(13) 0.0045(11) 0.0027(12) 0.0109(12)
C48 0.0329(17) 0.0292(15) 0.0220(14) 0.0048(12) -0.0029(13) 0.0108(13)
C49 0.0244(15) 0.0345(17) 0.0282(16) 0.0075(13) -0.0025(13) 0.0068(13)
C50 0.0349(17) 0.0362(17) 0.0209(14) 0.0029(12) 0.0039(13) 0.0136(14)
C51 0.040(2) 0.0379(19) 0.0294(17) 0.0011(14) -0.0083(15) 0.0101(16)
C52 0.0258(17) 0.063(3) 0.0350(19) 0.0086(18) -0.0044(15) 0.0073(17)

loop_
_atom_type_symbol
_atom_type_description
_atom_type_scat_dispersion_real
_atom_type_scat_dispersion_imag
_atom_type_scat_source
C C 0.0033 0.0016 'International Tables Vol C Tables 4.2.6.8 and 6.1.1.4'
H H 0.0000 0.0000 'International Tables Vol C Tables 4.2.6.8 and 6.1.1.4'
B B 0.0013 0.0007 'International Tables Vol C Tables 4.2.6.8 and 6.1.1.4'
N N 0.0061 0.0033 'International Tables Vol C Tables 4.2.6.8 and 6.1.1.4'
O O 0.0106 0.0060 'International Tables Vol C Tables 4.2.6.8 and 6.1.1.4'
P P 0.1023 0.0942 'International Tables Vol C Tables 4.2.6.8 and 6.1.1.4'
S S 0.1246 0.1234 'International Tables Vol C Tables 4.2.6.8 and 6.1.1.4'
W W -0.8490 6.8722 'International Tables Vol C Tables 4.2.6.8 and 6.1.1.4'
Cl Cl 0.1484 0.1585 'International Tables Vol C Tables 4.2.6.8 and 6.1.1.4'

loop_
_geom_angle_atom_site_label_1
_geom_angle_atom_site_label_2
_geom_angle_atom_site_label_3
_geom_angle
_geom_angle_site_symmetry_1
_geom_angle_site_symmetry_3
_geom_angle_publ_flag
C3 W1 C1 108.88(12) . . ?
C3 W1 C2 72.33(12) . . ?
C1 W1 C2 37.30(11) . . ?
C3 W1 N5 91.34(11) . . ?
C1 W1 N5 89.43(10) . . ?
C2 W1 N5 97.49(10) . . ?
C3 W1 N3 168.80(10) . . ?
C1 W1 N3 82.32(10) . . ?
C2 W1 N3 118.75(10) . . ?
N5 W1 N3 88.73(9) . . ?
C3 W1 N1 87.78(11) . . ?
C1 W1 N1 157.95(10) . . ?
C2 W1 N1 158.89(10) . . ?
N5 W1 N1 75.45(9) . . ?
N3 W1 N1 81.40(9) . . ?
C3 W1 S1 86.09(9) . . ?
C1 W1 S1 109.52(8) . . ?
C2 W1 S1 99.92(8) . . ?
N5 W1 S1 160.70(7) . . ?
N3 W1 S1 90.15(6) . . ?
N1 W1 S1 85.32(7) . . ?
N4 B1 N2 108.6(3) . . ?
N4 B1 N6 111.5(3) . . ?
N2 B1 N6 107.0(2) . . ?
N4 B1 H1 109.9 . . ?
N2 B1 H1 109.9 . . ?
N6 B1 H1 109.9 . . ?
C28 S1 W1 112.20(12) . . ?
C1 P1 C10 105.97(15) . . ?
C1 P1 C4 103.05(16) . . ?
C10 P1 C4 97.80(16) . . ?
C2 P2 C16 101.23(15) . . ?
C2 P2 C22 106.73(14) . . ?
C16 P2 C22 101.37(15) . . ?
C35 N1 N2 105.6(3) . . ?
C35 N1 W1 135.5(2) . . ?
N2 N1 W1 118.88(18) . . ?
C37 N2 N1 110.7(3) . . ?
C37 N2 B1 128.7(3) . . ?
N1 N2 B1 120.4(2) . . ?
C41 N3 N4 105.6(2) . . ?
C41 N3 W1 134.5(2) . . ?
N4 N3 W1 119.80(17) . . ?
C43 N4 N3 109.4(2) . . ?
C43 N4 B1 130.1(3) . . ?
N3 N4 B1 120.4(2) . . ?
C47 N5 N6 106.3(2) . . ?
C47 N5 W1 133.6(2) . . ?
N6 N5 W1 119.89(18) . . ?
C49 N6 N5 110.1(3) . . ?
C49 N6 B1 128.8(3) . . ?
N5 N6 B1 119.8(2) . . ?
C29 N7 C33 116.1(5) . . ?
C2 C1 P1 135.1(2) . . ?
C2 C1 W1 72.39(18) . . ?
P1 C1 W1 151.63(17) . . ?
C1 C2 P2 136.6(2) . . ?
C1 C2 W1 70.31(18) . . ?
P2 C2 W1 152.59(17) . . ?
O1 C3 W1 178.3(3) . . ?
C9 C4 C5 119.8(4) . . ?
C9 C4 P1 124.1(3) . . ?
C5 C4 P1 116.0(4) . . ?
C6 C5 C4 120.1(6) . . ?
C6 C5 H5 119.9 . . ?
C4 C5 H5 119.9 . . ?
C7 C6 C5 120.4(6) . . ?
C7 C6 H6 119.8 . . ?
C5 C6 H6 119.8 . . ?
C6 C7 C8 120.9(5) . . ?
C6 C7 H7 119.5 . . ?
C8 C7 H7 119.5 . . ?
C9 C8 C7 118.7(6) . . ?
C9 C8 H8 120.7 . . ?
C7 C8 H8 120.7 . . ?
C4 C9 C8 120.0(5) . . ?
C4 C9 H9 120.0 . . ?
C8 C9 H9 120.0 . . ?
C15 C10 C11 119.1(3) . . ?
C15 C10 P1 124.5(3) . . ?
C11 C10 P1 116.2(3) . . ?
C10 C11 C12 119.9(4) . . ?
C10 C11 H11 120.0 . . ?
C12 C11 H11 120.0 . . ?
C13 C12 C11 120.6(4) . . ?
C13 C12 H12 119.7 . . ?
C11 C12 H12 119.7 . . ?
C12 C13 C14 119.8(4) . . ?
C12 C13 H13 120.1 . . ?
C14 C13 H13 120.1 . . ?
C13 C14 C15 120.3(4) . . ?
C13 C14 H14 119.8 . . ?
C15 C14 H14 119.8 . . ?
C10 C15 C14 120.3(4) . . ?
C10 C15 H15 119.9 . . ?
C14 C15 H15 119.9 . . ?
C17 C16 C21 118.7(4) . . ?
C17 C16 P2 124.3(3) . . ?
C21 C16 P2 117.1(3) . . ?
C16 C17 C18 120.6(5) . . ?
C16 C17 H17 119.7 . . ?
C18 C17 H17 119.7 . . ?
C19 C18 C17 119.6(5) . . ?
C19 C18 H18 120.2 . . ?
C17 C18 H18 120.2 . . ?
C20 C19 C18 119.7(5) . . ?
C20 C19 H19 120.1 . . ?
C18 C19 H19 120.1 . . ?
C19 C20 C21 120.8(5) . . ?
C19 C20 H20 119.6 . . ?
C21 C20 H20 119.6 . . ?
C20 C21 C16 120.5(5) . . ?
C20 C21 H21 119.7 . . ?
C16 C21 H21 119.7 . . ?
C27 C22 C23 118.8(3) . . ?
C27 C22 P2 115.4(2) . . ?
C23 C22 P2 125.8(2) . . ?
C24 C23 C22 120.0(3) . . ?
C24 C23 H23 120.0 . . ?
C22 C23 H23 120.0 . . ?
C25 C24 C23 120.5(3) . . ?
C25 C24 H24 119.7 . . ?
C23 C24 H24 119.7 . . ?
C24 C25 C26 120.1(3) . . ?
C24 C25 H25 119.9 . . ?
C26 C25 H25 119.9 . . ?
C25 C26 C27 119.6(3) . . ?
C25 C26 H26 120.2 . . ?
C27 C26 H26 120.2 . . ?
C22 C27 C26 121.0(3) . . ?
C22 C27 H27 119.5 . . ?
C26 C27 H27 119.5 . . ?
C29 C28 S1 110.5(2) . . ?
C29 C28 H28A 109.5 . . ?
S1 C28 H28A 109.5 . . ?
C29 C28 H28B 109.5 . . ?
S1 C28 H28B 109.5 . . ?
H28A C28 H28B 108.1 . . ?
N7 C29 C30 123.2(4) . . ?
N7 C29 C28 115.5(4) . . ?
C30 C29 C28 121.2(4) . . ?
C29 C30 C31 118.6(5) . . ?
C29 C30 H30 120.7 . . ?
C31 C30 H30 120.7 . . ?
C32 C31 C30 119.0(6) . . ?
C32 C31 H31 120.5 . . ?
C30 C31 H31 120.5 . . ?
C33 C32 C31 117.9(4) . . ?
C33 C32 H32 121.0 . . ?
C31 C32 H32 121.0 . . ?
N7 C33 C32 125.1(6) . . ?
N7 C33 H33 117.5 . . ?
C32 C33 H33 117.5 . . ?
N1 C35 C36 110.1(3) . . ?
N1 C35 C38 123.3(3) . . ?
C36 C35 C38 126.5(3) . . ?
C37 C36 C35 105.8(3) . . ?
C37 C36 C39 127.8(4) . . ?
C35 C36 C39 126.4(4) . . ?
N2 C37 C36 107.8(3) . . ?
N2 C37 C40 122.6(3) . . ?
C36 C37 C40 129.6(3) . . ?
C35 C38 H38A 109.5 . . ?
C35 C38 H38B 109.5 . . ?
H38A C38 H38B 109.5 . . ?
C35 C38 H38C 109.5 . . ?
H38A C38 H38C 109.5 . . ?
H38B C38 H38C 109.5 . . ?
C36 C39 H39A 109.5 . . ?
C36 C39 H39B 109.5 . . ?
H39A C39 H39B 109.5 . . ?
C36 C39 H39C 109.5 . . ?
H39A C39 H39C 109.5 . . ?
H39B C39 H39C 109.5 . . ?
C37 C40 H40A 109.5 . . ?
C37 C40 H40B 109.5 . . ?
H40A C40 H40B 109.5 . . ?
C37 C40 H40C 109.5 . . ?
H40A C40 H40C 109.5 . . ?
H40B C40 H40C 109.5 . . ?
N3 C41 C42 111.2(3) . . ?
N3 C41 C44 122.9(3) . . ?
C42 C41 C44 125.8(3) . . ?
C43 C42 C41 105.2(3) . . ?
C43 C42 C45 128.1(3) . . ?
C41 C42 C45 126.7(3) . . ?
N4 C43 C42 108.7(3) . . ?
N4 C43 C46 122.4(3) . . ?
C42 C43 C46 128.9(3) . . ?
C41 C44 H44A 109.5 . . ?
C41 C44 H44B 109.5 . . ?
H44A C44 H44B 109.5 . . ?
C41 C44 H44C 109.5 . . ?
H44A C44 H44C 109.5 . . ?
H44B C44 H44C 109.5 . . ?
C42 C45 H45A 109.5 . . ?
C42 C45 H45B 109.5 . . ?
H45A C45 H45B 109.5 . . ?
C42 C45 H45C 109.5 . . ?
H45A C45 H45C 109.5 . . ?
H45B C45 H45C 109.5 . . ?
C43 C46 H46A 109.5 . . ?
C43 C46 H46B 109.5 . . ?
H46A C46 H46B 109.5 . . ?
C43 C46 H46C 109.5 . . ?
H46A C46 H46C 109.5 . . ?
H46B C46 H46C 109.5 . . ?
N5 C47 C48 109.6(3) . . ?
N5 C47 C50 123.9(3) . . ?
C48 C47 C50 126.4(3) . . ?
C49 C48 C47 106.3(3) . . ?
C49 C48 C51 127.8(3) . . ?
C47 C48 C51 125.8(3) . . ?
N6 C49 C48 107.7(3) . . ?
N6 C49 C52 122.8(3) . . ?
C48 C49 C52 129.4(3) . . ?
C47 C50 H50A 109.5 . . ?
C47 C50 H50B 109.5 . . ?
H50A C50 H50B 109.5 . . ?
C47 C50 H50C 109.5 . . ?
H50A C50 H50C 109.5 . . ?
H50B C50 H50C 109.5 . . ?
C48 C51 H51A 109.5 . . ?
C48 C51 H51B 109.5 . . ?
H51A C51 H51B 109.5 . . ?
C48 C51 H51C 109.5 . . ?
H51A C51 H51C 109.5 . . ?
H51B C51 H51C 109.5 . . ?
C49 C52 H52A 109.5 . . ?
C49 C52 H52B 109.5 . . ?
H52A C52 H52B 109.5 . . ?
C49 C52 H52C 109.5 . . ?
H52A C52 H52C 109.5 . . ?
H52B C52 H52C 109.5 . . ?

loop_
_geom_bond_atom_site_label_1
_geom_bond_atom_site_label_2
_geom_bond_distance
_geom_bond_site_symmetry_2
_geom_bond_publ_flag
W1 C3 1.958(3) . ?
W1 C1 2.059(3) . ?
W1 C2 2.084(3) . ?
W1 N5 2.200(2) . ?
W1 N3 2.228(2) . ?
W1 N1 2.274(2) . ?
W1 S1 2.3789(7) . ?
B1 N4 1.522(4) . ?
B1 N2 1.537(4) . ?
B1 N6 1.540(4) . ?
B1 H1 1.0000 . ?
S1 C28 1.836(3) . ?
P1 C1 1.798(3) . ?
P1 C10 1.839(3) . ?
P1 C4 1.842(4) . ?
P2 C2 1.794(3) . ?
P2 C16 1.828(4) . ?
P2 C22 1.830(3) . ?
O1 C3 1.160(4) . ?
N1 C35 1.354(4) . ?
N1 N2 1.371(3) . ?
N2 C37 1.347(4) . ?
N3 C41 1.348(4) . ?
N3 N4 1.379(3) . ?
N4 C43 1.353(4) . ?
N5 C47 1.352(4) . ?
N5 N6 1.375(3) . ?
N6 C49 1.354(4) . ?
N7 C29 1.330(5) . ?
N7 C33 1.345(6) . ?
C1 C2 1.325(4) . ?
C4 C9 1.377(6) . ?
C4 C5 1.384(6) . ?
C5 C6 1.380(7) . ?
C5 H5 0.9500 . ?
C6 C7 1.343(10) . ?
C6 H6 0.9500 . ?
C7 C8 1.400(9) . ?
C7 H7 0.9500 . ?
C8 C9 1.395(6) . ?
C8 H8 0.9500 . ?
C9 H9 0.9500 . ?
C10 C15 1.382(5) . ?
C10 C11 1.396(5) . ?
C11 C12 1.399(5) . ?
C11 H11 0.9500 . ?
C12 C13 1.370(7) . ?
C12 H12 0.9500 . ?
C13 C14 1.377(6) . ?
C13 H13 0.9500 . ?
C14 C15 1.402(5) . ?
C14 H14 0.9500 . ?
C15 H15 0.9500 . ?
C16 C17 1.381(5) . ?
C16 C21 1.385(5) . ?
C17 C18 1.384(6) . ?
C17 H17 0.9500 . ?
C18 C19 1.383(8) . ?
C18 H18 0.9500 . ?
C19 C20 1.362(9) . ?
C19 H19 0.9500 . ?
C20 C21 1.369(7) . ?
C20 H20 0.9500 . ?
C21 H21 0.9500 . ?
C22 C27 1.386(4) . ?
C22 C23 1.395(4) . ?
C23 C24 1.385(5) . ?
C23 H23 0.9500 . ?
C24 C25 1.377(5) . ?
C24 H24 0.9500 . ?
C25 C26 1.378(5) . ?
C25 H25 0.9500 . ?
C26 C27 1.390(5) . ?
C26 H26 0.9500 . ?
C27 H27 0.9500 . ?
C28 C29 1.500(4) . ?
C28 H28A 0.9900 . ?
C28 H28B 0.9900 . ?
C29 C30 1.373(6) . ?
C30 C31 1.385(7) . ?
C30 H30 0.9500 . ?
C31 C32 1.371(10) . ?
C31 H31 0.9500 . ?
C32 C33 1.348(10) . ?
C32 H32 0.9500 . ?
C33 H33 0.9500 . ?
C35 C36 1.394(5) . ?
C35 C38 1.489(5) . ?
C36 C37 1.379(5) . ?
C36 C39 1.499(5) . ?
C37 C40 1.498(5) . ?
C38 H38A 0.9800 . ?
C38 H38B 0.9800 . ?
C38 H38C 0.9800 . ?
C39 H39A 0.9800 . ?
C39 H39B 0.9800 . ?
C39 H39C 0.9800 . ?
C40 H40A 0.9800 . ?
C40 H40B 0.9800 . ?
C40 H40C 0.9800 . ?
C41 C42 1.382(4) . ?
C41 C44 1.502(4) . ?
C42 C43 1.375(4) . ?
C42 C45 1.494(4) . ?
C43 C46 1.495(4) . ?
C44 H44A 0.9800 . ?
C44 H44B 0.9800 . ?
C44 H44C 0.9800 . ?
C45 H45A 0.9800 . ?
C45 H45B 0.9800 . ?
C45 H45C 0.9800 . ?
C46 H46A 0.9800 . ?
C46 H46B 0.9800 . ?
C46 H46C 0.9800 . ?
C47 C48 1.396(4) . ?
C47 C50 1.497(4) . ?
C48 C49 1.378(5) . ?
C48 C51 1.504(4) . ?
C49 C52 1.494(5) . ?
C50 H50A 0.9800 . ?
C50 H50B 0.9800 . ?
C50 H50C 0.9800 . ?
C51 H51A 0.9800 . ?
C51 H51B 0.9800 . ?
C51 H51C 0.9800 . ?
C52 H52A 0.9800 . ?
C52 H52B 0.9800 . ?
C52 H52C 0.9800 . ?

loop_
_geom_torsion_atom_site_label_1
_geom_torsion_atom_site_label_2
_geom_torsion_atom_site_label_3
_geom_torsion_atom_site_label_4
_geom_torsion
_geom_torsion_site_symmetry_1
_geom_torsion_site_symmetry_2
_geom_torsion_site_symmetry_3
_geom_torsion_site_symmetry_4
_geom_torsion_publ_flag
C35 N1 N2 C37 -0.6(3) . . . . ?
W1 N1 N2 C37 178.5(2) . . . . ?
C35 N1 N2 B1 174.5(3) . . . . ?
W1 N1 N2 B1 -6.4(3) . . . . ?
N4 B1 N2 C37 -121.4(3) . . . . ?
N6 B1 N2 C37 118.2(3) . . . . ?
N4 B1 N2 N1 64.5(3) . . . . ?
N6 B1 N2 N1 -56.0(3) . . . . ?
C41 N3 N4 C43 -0.1(3) . . . . ?
W1 N3 N4 C43 176.30(18) . . . . ?
C41 N3 N4 B1 176.4(3) . . . . ?
W1 N3 N4 B1 -7.2(3) . . . . ?
N2 B1 N4 C43 119.2(3) . . . . ?
N6 B1 N4 C43 -123.2(3) . . . . ?
N2 B1 N4 N3 -56.5(3) . . . . ?
N6 B1 N4 N3 61.1(3) . . . . ?
C47 N5 N6 C49 0.1(3) . . . . ?
W1 N5 N6 C49 -175.0(2) . . . . ?
C47 N5 N6 B1 -167.6(3) . . . . ?
W1 N5 N6 B1 17.2(3) . . . . ?
N4 B1 N6 C49 127.0(3) . . . . ?
N2 B1 N6 C49 -114.4(3) . . . . ?
N4 B1 N6 N5 -67.8(3) . . . . ?
N2 B1 N6 N5 50.8(3) . . . . ?
C10 P1 C1 C2 -159.3(3) . . . . ?
C4 P1 C1 C2 -57.2(4) . . . . ?
C10 P1 C1 W1 37.6(4) . . . . ?
C4 P1 C1 W1 139.8(4) . . . . ?
P1 C1 C2 P2 14.9(6) . . . . ?
W1 C1 C2 P2 -173.5(3) . . . . ?
P1 C1 C2 W1 -171.6(3) . . . . ?
C16 P2 C2 C1 -41.1(4) . . . . ?
C22 P2 C2 C1 -146.8(3) . . . . ?
C16 P2 C2 W1 152.2(3) . . . . ?
C22 P2 C2 W1 46.6(4) . . . . ?
C1 P1 C4 C9 -35.4(3) . . . . ?
C10 P1 C4 C9 73.0(3) . . . . ?
C1 P1 C4 C5 149.3(3) . . . . ?
C10 P1 C4 C5 -102.3(3) . . . . ?
C9 C4 C5 C6 -1.3(6) . . . . ?
P1 C4 C5 C6 174.3(4) . . . . ?
C4 C5 C6 C7 0.1(8) . . . . ?
C5 C6 C7 C8 1.2(9) . . . . ?
C6 C7 C8 C9 -1.4(8) . . . . ?
C5 C4 C9 C8 1.1(6) . . . . ?
P1 C4 C9 C8 -174.1(3) . . . . ?
C7 C8 C9 C4 0.2(6) . . . . ?
C1 P1 C10 C15 42.2(3) . . . . ?
C4 P1 C10 C15 -63.8(3) . . . . ?
C1 P1 C10 C11 -143.1(3) . . . . ?
C4 P1 C10 C11 110.8(3) . . . . ?
C15 C10 C11 C12 -0.9(5) . . . . ?
P1 C10 C11 C12 -175.8(3) . . . . ?
C10 C11 C12 C13 0.2(6) . . . . ?
C11 C12 C13 C14 0.2(6) . . . . ?
C12 C13 C14 C15 0.1(6) . . . . ?
C11 C10 C15 C14 1.2(5) . . . . ?
P1 C10 C15 C14 175.7(3) . . . . ?
C13 C14 C15 C10 -0.8(5) . . . . ?
C2 P2 C16 C17 -51.3(3) . . . . ?
C22 P2 C16 C17 58.6(3) . . . . ?
C2 P2 C16 C21 128.2(3) . . . . ?
C22 P2 C16 C21 -122.0(3) . . . . ?
C21 C16 C17 C18 -0.7(6) . . . . ?
P2 C16 C17 C18 178.7(3) . . . . ?
C16 C17 C18 C19 0.1(7) . . . . ?
C17 C18 C19 C20 0.3(7) . . . . ?
C18 C19 C20 C21 -0.1(8) . . . . ?
C19 C20 C21 C16 -0.5(7) . . . . ?
C17 C16 C21 C20 0.9(6) . . . . ?
P2 C16 C21 C20 -178.6(3) . . . . ?
C2 P2 C22 C27 -154.1(3) . . . . ?
C16 P2 C22 C27 100.3(3) . . . . ?
C2 P2 C22 C23 26.9(3) . . . . ?
C16 P2 C22 C23 -78.6(3) . . . . ?
C27 C22 C23 C24 0.6(5) . . . . ?
P2 C22 C23 C24 179.5(3) . . . . ?
C22 C23 C24 C25 0.0(6) . . . . ?
C23 C24 C25 C26 -0.8(6) . . . . ?
C24 C25 C26 C27 1.0(6) . . . . ?
C23 C22 C27 C26 -0.3(6) . . . . ?
P2 C22 C27 C26 -179.4(3) . . . . ?
C25 C26 C27 C22 -0.5(6) . . . . ?
W1 S1 C28 C29 -143.3(2) . . . . ?
C33 N7 C29 C30 -1.8(5) . . . . ?
C33 N7 C29 C28 -179.6(3) . . . . ?
S1 C28 C29 N7 -91.9(3) . . . . ?
S1 C28 C29 C30 90.3(4) . . . . ?
N7 C29 C30 C31 0.4(6) . . . . ?
C28 C29 C30 C31 178.1(3) . . . . ?
C29 C30 C31 C32 0.4(6) . . . . ?
C30 C31 C32 C33 0.2(8) . . . . ?
C29 N7 C33 C32 2.5(7) . . . . ?
C31 C32 C33 N7 -1.7(8) . . . . ?
N2 N1 C35 C36 0.9(3) . . . . ?
W1 N1 C35 C36 -178.0(2) . . . . ?
N2 N1 C35 C38 -178.2(3) . . . . ?
W1 N1 C35 C38 2.9(5) . . . . ?
N1 C35 C36 C37 -0.8(4) . . . . ?
C38 C35 C36 C37 178.2(3) . . . . ?
N1 C35 C36 C39 -179.4(4) . . . . ?
C38 C35 C36 C39 -0.4(6) . . . . ?
N1 N2 C37 C36 0.1(4) . . . . ?
B1 N2 C37 C36 -174.5(3) . . . . ?
N1 N2 C37 C40 -178.9(3) . . . . ?
B1 N2 C37 C40 6.5(6) . . . . ?
C35 C36 C37 N2 0.4(4) . . . . ?
C39 C36 C37 N2 179.0(4) . . . . ?
C35 C36 C37 C40 179.3(4) . . . . ?
C39 C36 C37 C40 -2.1(7) . . . . ?
N4 N3 C41 C42 -0.2(3) . . . . ?
W1 N3 C41 C42 -175.8(2) . . . . ?
N4 N3 C41 C44 176.1(3) . . . . ?
W1 N3 C41 C44 0.5(4) . . . . ?
N3 C41 C42 C43 0.4(3) . . . . ?
C44 C41 C42 C43 -175.8(3) . . . . ?
N3 C41 C42 C45 179.4(3) . . . . ?
C44 C41 C42 C45 3.2(5) . . . . ?
N3 N4 C43 C42 0.3(3) . . . . ?
B1 N4 C43 C42 -175.7(3) . . . . ?
N3 N4 C43 C46 -179.3(3) . . . . ?
B1 N4 C43 C46 4.6(5) . . . . ?
C41 C42 C43 N4 -0.4(3) . . . . ?
C45 C42 C43 N4 -179.4(3) . . . . ?
C41 C42 C43 C46 179.2(3) . . . . ?
C45 C42 C43 C46 0.2(5) . . . . ?
N6 N5 C47 C48 -0.8(3) . . . . ?
W1 N5 C47 C48 173.4(2) . . . . ?
N6 N5 C47 C50 176.8(3) . . . . ?
W1 N5 C47 C50 -9.0(5) . . . . ?
N5 C47 C48 C49 1.2(4) . . . . ?
C50 C47 C48 C49 -176.3(3) . . . . ?
N5 C47 C48 C51 179.5(3) . . . . ?
C50 C47 C48 C51 1.9(5) . . . . ?
N5 N6 C49 C48 0.6(4) . . . . ?
B1 N6 C49 C48 167.0(3) . . . . ?
N5 N6 C49 C52 -177.9(3) . . . . ?
B1 N6 C49 C52 -11.6(5) . . . . ?
C47 C48 C49 N6 -1.1(4) . . . . ?
C51 C48 C49 N6 -179.3(3) . . . . ?
C47 C48 C49 C52 177.3(4) . . . . ?
C51 C48 C49 C52 -0.9(6) . . . . ?

loop_
_platon_squeeze_void_nr
_platon_squeeze_void_average_x
_platon_squeeze_void_average_y
_platon_squeeze_void_average_z
_platon_squeeze_void_volume
_platon_squeeze_void_count_electrons
_platon_squeeze_void_content
1 0.000 0.000 0.000 199 77 ' '
2 -0.099 0.401 0.500 292 98 ' '
